data_1570476
loop_
_publ_author_name
'Liu, Yue'
'Yang, Gang'
'Li, Chao'
'Tan, Chen'
'Chen, Min'

_publ_section_title
;
 Ligand pre-inserted \a-diimine palladium catalysts and mechanism studies
 in olefin polymerization
;
_journal_issue 1
_journal_name_full 'Polymer Chemistry'
_journal_page_first 40
_journal_page_last 45
_journal_paper_doi 10.1039/D3PY01011B
_journal_volume 15
_journal_year 2024
_chemical_absolute_configuration S
_chemical_formula_moiety 'C26 H35 Cl N2 Pd'
_chemical_formula_sum 'C26 H35 Cl N2 Pd'
_chemical_formula_weight 517.41
_space_group_crystal_system monoclinic
_space_group_IT_number 4
_space_group_name_Hall 'P 2yb'
_space_group_name_H-M_alt 'P 1 21 1'
_atom_sites_solution_hydrogens geom
_atom_sites_solution_primary dual
_audit_creation_date 2023-05-05
_audit_creation_method
;
Olex2 1.5-alpha
(compiled 2021.06.11 svn.re2ff6fc5 for OlexSys, GUI svn.r6348)
;
_audit_update_record
;
2023-05-29 deposited with the CCDC.	2023-11-29 downloaded from the CCDC.
;
_cell_angle_alpha 90
_cell_angle_beta 103.91(3)
_cell_angle_gamma 90
_cell_formula_units_Z 8
_cell_length_a 15.119(3)
_cell_length_b 15.120(3)
_cell_length_c 24.857(5)
_cell_measurement_reflns_used 9880
_cell_measurement_temperature 170.00
_cell_measurement_theta_max 23.74
_cell_measurement_theta_min 2.16
_cell_volume 5516(2)
_computing_molecular_graphics 'Olex2 1.5-alpha (Dolomanov et al., 2009)'
_computing_publication_material 'Olex2 1.5-alpha (Dolomanov et al., 2009)'
_computing_structure_refinement 'SHELXL 2018/3 (Sheldrick, 2015)'
_computing_structure_solution 'SHELXT 2018/2 (Sheldrick, 2018)'
_diffrn_ambient_temperature 170.00
_diffrn_measured_fraction_theta_full 0.974
_diffrn_measured_fraction_theta_max 0.974
_diffrn_measurement_device_type 'Bruker P4'
_diffrn_measurement_method '\w scans'
_diffrn_radiation_monochromator graphite
_diffrn_radiation_type MoK\a
_diffrn_radiation_wavelength 0.71073
_diffrn_reflns_av_R_equivalents 0.1292
_diffrn_reflns_av_unetI/netI 0.0983
_diffrn_reflns_Laue_measured_fraction_full 0.974
_diffrn_reflns_Laue_measured_fraction_max 0.974
_diffrn_reflns_limit_h_max 17
_diffrn_reflns_limit_h_min -17
_diffrn_reflns_limit_k_max 17
_diffrn_reflns_limit_k_min 0
_diffrn_reflns_limit_l_max 29
_diffrn_reflns_limit_l_min 0
_diffrn_reflns_number 29396
_diffrn_reflns_point_group_measured_fraction_full 0.507
_diffrn_reflns_point_group_measured_fraction_max 0.507
_diffrn_reflns_theta_full 24.710
_diffrn_reflns_theta_max 24.710
_diffrn_reflns_theta_min 0.844
_exptl_absorpt_coefficient_mu 0.783
_exptl_absorpt_correction_type none
_exptl_crystal_colour black
_exptl_crystal_density_diffrn 1.246
_exptl_crystal_description block
_exptl_crystal_F_000 2144
_exptl_crystal_size_max 0.5
_exptl_crystal_size_mid 0.4
_exptl_crystal_size_min 0.3
_refine_diff_density_max 4.062
_refine_diff_density_min -1.731
_refine_diff_density_rms 0.266
_refine_ls_abs_structure_details
;
No quotients, so Flack parameter determined by classical intensity fit
;
_refine_ls_abs_structure_Flack 0.02(8)
_refine_ls_extinction_method none
_refine_ls_goodness_of_fit_ref 1.300
_refine_ls_hydrogen_treatment constr
_refine_ls_matrix_type full
_refine_ls_number_parameters 1109
_refine_ls_number_reflns 9542
_refine_ls_number_restraints 704
_refine_ls_restrained_S_all 1.268
_refine_ls_R_factor_all 0.1360
_refine_ls_R_factor_gt 0.1223
_refine_ls_shift/su_max 0.010
_refine_ls_shift/su_mean 0.000
_refine_ls_structure_factor_coef Fsqd
_refine_ls_weighting_details 'w=1/[\s^2^(Fo^2^)+(0.2000P)^2^] where P=(Fo^2^+2Fc^2^)/3'
_refine_ls_weighting_scheme calc
_refine_ls_wR_factor_gt 0.3000
_refine_ls_wR_factor_ref 0.3147
_reflns_Friedel_coverage 0.000
_reflns_Friedel_fraction_full 0.000
_reflns_Friedel_fraction_max 0.000
_reflns_number_gt 7948
_reflns_number_total 9542
_reflns_threshold_expression 'I > 2\s(I)'
_cod_data_source_file d3py01011b2.cif
_cod_data_source_block 3
_cod_depositor_comments 'Adding full bibliography for 1570475--1570477.cif.'
_cod_database_code 1570476
_shelx_shelxl_version_number 2018/3
_shelx_space_group_comment
;
The symmetry employed for this shelxl refinement is uniquely defined
by the following loop, which should always be used as a source of
symmetry information in preference to the above space-group names.
They are only intended as comments.
;
_olex2_refinement_description
;
1. Fixed Uiso
 At 1.2 times of:
  All C(H) groups, All C(H,H) groups
 At 1.5 times of:
  All C(H,H,H) groups
2. Restrained distances
 C01I-C01P
 1.43 with sigma of 0.01
3. Uiso/Uaniso restraints and constraints
All non-hydrogen atoms have similar U: within 2A with sigma of 0.01 and sigma
for terminal atoms of 0.02 within 2A
4.a Ternary CH refined with riding coordinates:
 C00G(H00G), C00P(H00P), C00Q(H00Q), C00V(H00V), C013(H013), C01D(H01D),
 C01G(H01G), C01N(H01N), C02G(H02G), C02J(H8), C02U(H1), C02X(H02X)
4.b Secondary CH2 refined with riding coordinates:
 C01L(H01F,H01H), C022(H02V,H02W), C024(H5,HB), C027(H02K,H02L), C02I(H02D,
 H02E), C035(H03A,H03B), C03A(H12,HK), C03L(H3,HT)
4.c Aromatic/amide H refined with riding coordinates:
 C00U(H00U), C010(H010), C011(H011), C012(H012), C014(H014), C01B(H01I),
 C01E(H01E), C01I(H01M), C01K(H01), C01P(H01P), C01R(H01R), C01S(H01S),
 C01T(H01T), C01Y(H01Y), C01Z(H01Z), C020(H020), C025(H025), C02B(H02M),
 C02D(H7), C02E(H02Z), C02F(H02F), C02N(H9), C02P(H02P), C02Q(H02Q), C02Y(H02Y),
  C030(H030), C033(H033), C03K(H03U)
4.d Idealised Me refined as rotating group:
 C00L(H00A,H00B,H00C), C00Y(H00D,H00E,H00F), C015(H01O,H01Q,H01U), C016(H01A,
 H01B,H01C), C019(H01V,H01W,H01X), C01C(H01J,H01K,H01L), C023(H4,H,HA),
 C028(H02A,H02B,H02C), C02C(H6,HC,HD), C02H(H02N,H02O,H02R), C02R(H02,HE,HF),
 C02S(H10,HG,HH), C02T(H02H,H02I,H02J), C02V(H02S,H02T,H02U), C031(H11,HI,HJ),
 C038(H03V,H03W,H03X), C039(H03R,H03S,H03T), C03B(H03Y,HL,HM), C03C(H03Z,HN,HO),
  C03D(H03,HP,HQ), C03G(H03C,H03D,H03E), C03H(H2,HR,HS), C03I(H03F,H03G,H03H),
 C03J(H03I,H03J,H03K), C03M(H03L,H03M,H03N), C03R(H03O,H03P,H03Q), C040(H04A,
 H04B,H04C), C12(H12A,H12B,H12C)
;
_smtbx_masks_void_probe_radius 1.2
_smtbx_masks_void_truncation_radius 1.2
_olex2_submission_special_instructions 'No special instructions were received'

loop_
_space_group_symop_operation_xyz
'x, y, z'
'-x, y+1/2, -z'

loop_
_atom_site_label
_atom_site_type_symbol
_atom_site_fract_x
_atom_site_fract_y
_atom_site_fract_z
_atom_site_U_iso_or_equiv
_atom_site_adp_type
_atom_site_occupancy
_atom_site_site_symmetry_order
_atom_site_calc_flag
_atom_site_refinement_flags_posn
_atom_site_refinement_flags_adp
_atom_site_refinement_flags_occupancy
_atom_site_disorder_assembly
_atom_site_disorder_group
Pd01 Pd 0.46853(10) 0.40075(10) 0.92872(6) 0.0272(4) Uani 1 1 d . U . . .
Pd02 Pd -0.52491(10) 0.64536(11) 0.56935(6) 0.0297(4) Uani 1 1 d . . . . .
Pd03 Pd -0.08115(9) 0.65183(11) 0.43051(6) 0.0274(4) Uani 1 1 d . . . . .
Pd04 Pd -0.02358(10) 1.00656(10) 0.93288(7) 0.0301(4) Uani 1 1 d . . . . .
Cl05 Cl -0.1223(4) 1.1099(4) 0.9551(3) 0.0473(14) Uani 1 1 d . . . . .
Cl06 Cl -0.1747(4) 0.5435(4) 0.4538(2) 0.0416(13) Uani 1 1 d . . . . .
Cl07 Cl 0.5834(4) 0.2976(4) 0.9503(3) 0.0482(15) Uani 1 1 d . . . . .
Cl08 Cl -0.6379(5) 0.7520(5) 0.5470(3) 0.0509(15) Uani 1 1 d . . . . .
N00D N -0.4997(12) 0.6289(12) 0.4885(8) 0.036(3) Uani 1 1 d . U . . .
N00F N 0.0116(12) 0.6729(12) 0.5109(7) 0.033(3) Uani 1 1 d . U . . .
C00G C -0.1183(16) 0.7358(15) 0.5717(10) 0.038(4) Uani 1 1 d . U . . .
H00G H -0.113830 0.753050 0.533581 0.046 Uiso 1 1 calc R U . . .
N00I N 0.4821(12) 0.4623(11) 1.0101(7) 0.030(3) Uani 1 1 d . U . . .
C00K C 0.0036(16) 0.9772(17) 1.0648(11) 0.042(3) Uani 1 1 d . U . . .
C00L C -0.3419(15) 0.777(2) 0.4244(11) 0.053(6) Uani 1 1 d . U . . .
H00A H -0.357875 0.819324 0.393863 0.079 Uiso 1 1 calc R U . . .
H00B H -0.339032 0.717212 0.409394 0.079 Uiso 1 1 calc R U . . .
H00C H -0.282460 0.792289 0.448388 0.079 Uiso 1 1 calc R U . . .
C00M C -0.5456(15) 0.6708(14) 0.4389(9) 0.033(3) Uani 1 1 d . U . . .
C00N C 0.0689(15) 0.5472(15) 0.5761(9) 0.035(3) Uani 1 1 d . U . . .
N00O N 0.3678(12) 0.4935(13) 0.9119(7) 0.035(3) Uani 1 1 d . U . . .
C00P C -0.6791(15) 0.5666(15) 0.4231(10) 0.037(4) Uani 1 1 d . U . . .
H00P H -0.645807 0.548935 0.461346 0.045 Uiso 1 1 calc R U . . .
C00Q C -0.1637(17) 0.6608(16) 0.3531(10) 0.042(4) Uani 1 1 d . U . . .
H00Q H -0.227194 0.652738 0.357489 0.051 Uiso 1 1 calc R U . . .
N00R N 0.0259(12) 0.9490(13) 1.0165(9) 0.040(3) Uani 1 1 d . U . . .
C00S C 0.0624(15) 0.7385(14) 0.5137(9) 0.034(3) Uani 1 1 d . U . . .
C00T C 0.0064(15) 0.6256(13) 0.5629(8) 0.032(3) Uani 1 1 d . U . . .
C00U C 0.0587(18) 0.9239(18) 0.7690(11) 0.050(4) Uani 1 1 d . U . . .
H00U H 0.061420 0.967385 0.741813 0.060 Uiso 1 1 calc R U . . .
C00V C 0.1165(17) 1.1056(17) 1.0772(12) 0.046(4) Uani 1 1 d . U . . .
H00V H 0.122711 1.082653 1.040568 0.056 Uiso 1 1 calc R U . . .
C00W C -0.3723(16) 0.5317(17) 0.6370(10) 0.043(3) Uani 1 1 d . U . . .
C00Y C -0.4229(17) 0.5269(17) 0.4350(10) 0.044(5) Uani 1 1 d . U . . .
H00D H -0.452935 0.561908 0.402550 0.065 Uiso 1 1 calc R U . . .
H00E H -0.441247 0.464798 0.428919 0.065 Uiso 1 1 calc R U . . .
H00F H -0.356670 0.531598 0.440603 0.065 Uiso 1 1 calc R U . . .
C00Z C 0.3004(18) 0.4570(18) 0.8173(11) 0.047(4) Uani 1 1 d . U . . .
C010 C -0.0985(17) 0.9524(16) 1.1227(12) 0.045(4) Uani 1 1 d . U . . .
H010 H -0.152039 0.925147 1.128494 0.054 Uiso 1 1 calc R U . . .
C011 C 0.0117(16) 1.0708(16) 1.1424(10) 0.042(4) Uani 1 1 d . U . . .
H011 H 0.035868 1.122836 1.161866 0.050 Uiso 1 1 calc R U . . .
C012 C -0.2778(15) 0.5205(16) 0.6561(10) 0.040(4) Uani 1 1 d . U . . .
H012 H -0.245334 0.524803 0.627858 0.048 Uiso 1 1 calc R U . . .
C013 C -0.0488(17) 1.0605(18) 0.8563(10) 0.047(4) Uani 1 1 d . U . . .
H013 H -0.056993 1.125586 0.860366 0.056 Uiso 1 1 calc R U . . .
C014 C 0.5930(14) 0.3379(17) 1.1368(9) 0.038(4) Uani 1 1 d . U . . .
H014 H 0.583663 0.288352 1.158331 0.046 Uiso 1 1 calc R U . . .
C015 C -0.2076(16) 0.855(2) 1.0178(12) 0.054(6) Uani 1 1 d . U . . .
H01O H -0.241472 0.864578 1.046386 0.082 Uiso 1 1 calc R U . . .
H01Q H -0.230974 0.802268 0.996248 0.082 Uiso 1 1 calc R U . . .
H01U H -0.215244 0.906635 0.993205 0.082 Uiso 1 1 calc R U . . .
C016 C -0.7744(16) 0.584(2) 0.4268(11) 0.052(6) Uani 1 1 d . U . . .
H01A H -0.773514 0.619960 0.459935 0.078 Uiso 1 1 calc R U . . .
H01B H -0.805589 0.528314 0.429193 0.078 Uiso 1 1 calc R U . . .
H01C H -0.806758 0.616890 0.393786 0.078 Uiso 1 1 calc R U . . .
C017 C -0.4498(15) 0.5604(14) 0.4844(9) 0.035(3) Uani 1 1 d . U . . .
C018 C 0.6268(14) 0.4865(13) 1.0744(9) 0.030(3) Uani 1 1 d . U . . .
C019 C -0.0975(19) 0.754(2) 1.0795(14) 0.065(7) Uani 1 1 d . U . . .
H01V H -0.034410 0.749560 1.101384 0.098 Uiso 1 1 calc R U . . .
H01W H -0.111951 0.703749 1.054372 0.098 Uiso 1 1 calc R U . . .
H01X H -0.138781 0.755115 1.104466 0.098 Uiso 1 1 calc R U . . .
C01A C 0.0508(17) 0.9479(16) 0.8217(11) 0.041(3) Uani 1 1 d . U . . .
C01B C -0.0584(16) 0.6069(15) 0.6412(9) 0.037(4) Uani 1 1 d . U . . .
H01I H -0.095460 0.627652 0.664436 0.044 Uiso 1 1 calc R U . . .
C01C C 0.1284(13) 0.7736(15) 0.5667(8) 0.031(4) Uani 1 1 d . U . . .
H01J H 0.114863 0.835970 0.572066 0.047 Uiso 1 1 calc R U . . .
H01K H 0.191232 0.768051 0.563103 0.047 Uiso 1 1 calc R U . . .
H01L H 0.120858 0.739178 0.598750 0.047 Uiso 1 1 calc R U . . .
C01D C -0.5460(16) 0.6404(16) 0.6473(8) 0.038(4) Uani 1 1 d . U . . .
H01D H -0.611404 0.655288 0.644470 0.046 Uiso 1 1 calc R U . . .
C01E C -0.6713(16) 0.6928(14) 0.3611(10) 0.036(4) Uani 1 1 d . U . . .
H01E H -0.727467 0.670164 0.339889 0.043 Uiso 1 1 calc R U . . .
C01F C 0.3282(16) 0.5247(18) 0.8568(10) 0.043(3) Uani 1 1 d . U . . .
C01G C 0.4494(15) 0.3105(17) 1.0768(10) 0.040(4) Uani 1 1 d . U . . .
H01G H 0.415549 0.331255 1.039253 0.048 Uiso 1 1 calc R U . . .
C01H C -0.6269(13) 0.6522(15) 0.4092(8) 0.031(3) Uani 1 1 d . U . . .
C01I C 0.0970(16) 0.7717(16) 0.3416(9) 0.044(4) Uani 1 1 d D U . . .
H01M H 0.153778 0.762199 0.367358 0.053 Uiso 1 1 calc R U . . .
C01J C -0.0554(13) 0.6532(15) 0.5913(8) 0.032(3) Uani 1 1 d . U . . .
C01K C -0.0506(15) 1.0231(16) 1.1613(11) 0.041(4) Uani 1 1 d . U . . .
H01 H -0.063011 1.033615 1.196484 0.050 Uiso 1 1 calc R U . . .
C01L C -0.4926(19) 0.6992(17) 0.6856(10) 0.047(4) Uani 1 1 d . U . . .
H01F H -0.504570 0.759973 0.670761 0.056 Uiso 1 1 calc R U . . .
H01H H -0.427698 0.686062 0.687905 0.056 Uiso 1 1 calc R U . . .
C01M C 0.5451(15) 0.4341(13) 1.0612(9) 0.029(3) Uani 1 1 d . U . . .
C01N C 0.4371(14) 0.3497(17) 0.8549(9) 0.036(3) Uani 1 1 d . U . . .
H01N H 0.449401 0.284907 0.860381 0.043 Uiso 1 1 calc R U . . .
C01O C 0.0960(14) 0.8981(16) 1.0168(10) 0.038(3) Uani 1 1 d . U . . .
C01P C 0.0988(18) 0.7909(18) 0.2852(9) 0.053(4) Uani 1 1 d D U . . .
H01P H 0.153591 0.795261 0.273049 0.063 Uiso 1 1 calc R U . . .
N01Q N -0.4207(13) 0.5561(15) 0.5852(8) 0.043(3) Uani 1 1 d . U . . .
C01R C 0.2544(15) 0.4842(16) 0.7645(10) 0.040(4) Uani 1 1 d . U . . .
H01R H 0.226250 0.439166 0.739557 0.048 Uiso 1 1 calc R U . . .
C01S C -0.0069(15) 0.5324(15) 0.6544(9) 0.037(4) Uani 1 1 d . U . . .
H01S H -0.015289 0.499285 0.685265 0.044 Uiso 1 1 calc R U . . .
C01T C -0.2274(16) 0.5055(17) 0.7044(10) 0.044(4) Uani 1 1 d . U . . .
H01T H -0.162684 0.503908 0.713909 0.053 Uiso 1 1 calc R U . . .
C01U C -0.4252(15) 0.5235(17) 0.6796(9) 0.040(3) Uani 1 1 d . U . . .
C01V C 0.0432(15) 1.0457(16) 1.0933(10) 0.039(3) Uani 1 1 d . U . . .
C01X C 0.0636(17) 0.8862(16) 0.8652(10) 0.042(3) Uani 1 1 d . U . . .
C01Y C 0.0096(16) 0.8029(17) 0.2487(11) 0.046(4) Uani 1 1 d . U . . .
H01Y H 0.005932 0.814629 0.210641 0.056 Uiso 1 1 calc R U . . .
C01Z C 0.3135(18) 0.6120(19) 0.8408(11) 0.050(4) Uani 1 1 d . U . . .
H01Z H 0.329755 0.655609 0.868980 0.060 Uiso 1 1 calc R U . . .
C020 C -0.6323(15) 0.7688(15) 0.3437(10) 0.037(4) Uani 1 1 d . U . . .
H020 H -0.660596 0.799939 0.310863 0.044 Uiso 1 1 calc R U . . .
N021 N 0.0637(13) 0.9111(13) 0.9189(8) 0.037(3) Uani 1 1 d . U . . .
C022 C -0.1576(16) 0.7550(16) 0.3355(11) 0.042(4) Uani 1 1 d . U . . .
H02V H -0.208851 0.767649 0.303303 0.050 Uiso 1 1 calc R U . . .
H02W H -0.163693 0.794598 0.366175 0.050 Uiso 1 1 calc R U . . .
C023 C 0.1886(15) 0.8091(17) 0.9612(9) 0.039(5) Uani 1 1 d . U . . .
H4 H 0.233149 0.814398 0.996900 0.058 Uiso 1 1 calc R U . . .
H H 0.217384 0.825256 0.931233 0.058 Uiso 1 1 calc R U . . .
HA H 0.166737 0.747898 0.956023 0.058 Uiso 1 1 calc R U . . .
C024 C 0.0392(15) 1.0466(15) 0.8328(10) 0.037(4) Uani 1 1 d . U . . .
H5 H 0.032708 1.080538 0.797954 0.044 Uiso 1 1 calc R U . . .
HB H 0.093727 1.068738 0.859930 0.044 Uiso 1 1 calc R U . . .
C025 C 0.2452(18) 0.5706(19) 0.7444(12) 0.051(4) Uani 1 1 d . U . . .
H025 H 0.220762 0.585775 0.706672 0.061 Uiso 1 1 calc R U . . .
C026 C 0.0125(16) 0.7654(17) 0.3629(11) 0.045(3) Uani 1 1 d . U . . .
C027 C -0.5305(16) 0.5416(16) 0.6684(10) 0.041(4) Uani 1 1 d . U . . .
H02K H -0.551636 0.533551 0.702772 0.049 Uiso 1 1 calc R U . . .
H02L H -0.564604 0.500335 0.639897 0.049 Uiso 1 1 calc R U . . .
C028 C 0.4028(14) 0.5588(15) 1.0629(9) 0.034(5) Uani 1 1 d . U . . .
H02A H 0.349775 0.534468 1.073973 0.052 Uiso 1 1 calc R U . . .
H02B H 0.393914 0.622298 1.055697 0.052 Uiso 1 1 calc R U . . .
H02C H 0.457617 0.549404 1.092660 0.052 Uiso 1 1 calc R U . . .
C029 C 0.4139(14) 0.5120(15) 1.0099(9) 0.032(3) Uani 1 1 d . U . . .
C02A C 0.0694(15) 0.7805(14) 0.4579(9) 0.033(3) Uani 1 1 d . U . . .
C02B C -0.3719(18) 0.512(2) 0.7362(11) 0.056(4) Uani 1 1 d . U . . .
H02M H -0.398334 0.520311 0.766892 0.067 Uiso 1 1 calc R U . . .
C02C C 0.1527(13) 0.8563(15) 1.0647(9) 0.034(5) Uani 1 1 d . U . . .
H6 H 0.150252 0.792023 1.059662 0.052 Uiso 1 1 calc R U . . .
HC H 0.130795 0.871759 1.097568 0.052 Uiso 1 1 calc R U . . .
HD H 0.215661 0.876708 1.069661 0.052 Uiso 1 1 calc R U . . .
C02D C 0.0623(18) 0.8340(18) 0.7574(11) 0.050(4) Uani 1 1 d . U . . .
H7 H 0.056587 0.816176 0.720115 0.060 Uiso 1 1 calc R U . . .
C02E C -0.0638(16) 0.7988(17) 0.2644(11) 0.044(4) Uani 1 1 d . U . . .
H02Z H -0.118678 0.812708 0.238008 0.053 Uiso 1 1 calc R U . . .
C02F C 0.6760(16) 0.3914(17) 1.1533(10) 0.044(4) Uani 1 1 d . U . . .
H02F H 0.717833 0.379517 1.187724 0.053 Uiso 1 1 calc R U . . .
C02G C 0.6442(15) 0.5655(12) 1.0404(9) 0.033(4) Uani 1 1 d . U . . .
H02G H 0.589149 0.571116 1.008910 0.040 Uiso 1 1 calc R U . . .
C02H C -0.6791(17) 0.4879(16) 0.3892(10) 0.044(5) Uani 1 1 d . U . . .
H02N H -0.697473 0.436514 0.407984 0.065 Uiso 1 1 calc R U . . .
H02O H -0.617797 0.478170 0.383716 0.065 Uiso 1 1 calc R U . . .
H02R H -0.722112 0.496018 0.353163 0.065 Uiso 1 1 calc R U . . .
C02I C 0.4810(17) 0.3758(19) 0.8121(10) 0.048(4) Uani 1 1 d . U . . .
H02D H 0.547132 0.365760 0.826838 0.057 Uiso 1 1 calc R U . . .
H02E H 0.472440 0.440467 0.807324 0.057 Uiso 1 1 calc R U . . .
C02J C -0.1092(17) 0.8429(18) 1.0447(12) 0.051(4) Uani 1 1 d . U . . .
H8 H -0.077194 0.834046 1.014236 0.061 Uiso 1 1 calc R U . . .
C02K C -0.0708(15) 0.7742(16) 0.3205(10) 0.043(3) Uani 1 1 d . U . . .
C02L C 0.5307(15) 0.3601(14) 1.0909(9) 0.032(3) Uani 1 1 d . U . . .
C02N C 0.0744(18) 0.7678(19) 0.7993(11) 0.053(4) Uani 1 1 d . U . . .
H9 H 0.086130 0.708048 0.791462 0.063 Uiso 1 1 calc R U . . .
C02P C 0.2799(17) 0.639(2) 0.7916(11) 0.053(4) Uani 1 1 d . U . . .
H02P H 0.276119 0.700804 0.783760 0.064 Uiso 1 1 calc R U . . .
C02Q C 0.6959(15) 0.4622(15) 1.1183(10) 0.038(4) Uani 1 1 d . U . . .
H02Q H 0.753864 0.490066 1.125650 0.045 Uiso 1 1 calc R U . . .
C02R C 0.2320(15) 0.529(2) 0.5755(11) 0.054(6) Uani 1 1 d . U . . .
H02 H 0.246955 0.483016 0.603972 0.081 Uiso 1 1 calc R U . . .
HE H 0.246850 0.587260 0.592810 0.081 Uiso 1 1 calc R U . . .
HF H 0.267452 0.519667 0.547795 0.081 Uiso 1 1 calc R U . . .
C02S C 0.2060(15) 1.0951(17) 1.1142(11) 0.046(5) Uani 1 1 d . U . . .
H10 H 0.211092 1.133268 1.146654 0.069 Uiso 1 1 calc R U . . .
HG H 0.252795 1.111553 1.094750 0.069 Uiso 1 1 calc R U . . .
HH H 0.214680 1.033263 1.126200 0.069 Uiso 1 1 calc R U . . .
C02T C 0.7242(17) 0.5486(18) 1.0145(11) 0.050(6) Uani 1 1 d . U . . .
H02H H 0.779329 0.575800 1.037516 0.075 Uiso 1 1 calc R U . . .
H02I H 0.711239 0.574493 0.977278 0.075 Uiso 1 1 calc R U . . .
H02J H 0.733634 0.484789 1.012062 0.075 Uiso 1 1 calc R U . . .
C02U C 0.1280(15) 0.5252(16) 0.5469(11) 0.041(4) Uani 1 1 d . U . . .
H1 H 0.118914 0.569699 0.516278 0.050 Uiso 1 1 calc R U . . .
C02V C -0.4115(16) 0.8710(16) 0.4816(10) 0.042(5) Uani 1 1 d . U . . .
H02S H -0.451710 0.909777 0.454894 0.063 Uiso 1 1 calc R U . . .
H02T H -0.349208 0.894396 0.489758 0.063 Uiso 1 1 calc R U . . .
H02U H -0.432662 0.868416 0.515864 0.063 Uiso 1 1 calc R U . . .
C02X C -0.4127(13) 0.7791(15) 0.4574(10) 0.035(4) Uani 1 1 d . U . . .
H02X H -0.394651 0.736142 0.488693 0.042 Uiso 1 1 calc R U . . .
C02Y C -0.5430(15) 0.7974(16) 0.3803(10) 0.040(4) Uani 1 1 d . U . . .
H02Y H -0.516049 0.851718 0.373654 0.048 Uiso 1 1 calc R U . . .
N02Z N 0.0108(14) 0.7441(14) 0.4147(8) 0.043(3) Uani 1 1 d . U . . .
C030 C 0.0686(18) 0.7922(18) 0.8495(11) 0.048(4) Uani 1 1 d . U . . .
H030 H 0.067716 0.747799 0.876456 0.057 Uiso 1 1 calc R U . . .
C031 C -0.1497(17) 1.049(2) 0.7587(9) 0.054(6) Uani 1 1 d . U . . .
H11 H -0.142838 0.996359 0.737206 0.081 Uiso 1 1 calc R U . . .
HI H -0.103453 1.092896 0.755459 0.081 Uiso 1 1 calc R U . . .
HJ H -0.210548 1.074433 0.744379 0.081 Uiso 1 1 calc R U . . .
C033 C 0.0597(16) 0.4986(16) 0.6258(10) 0.042(4) Uani 1 1 d . U . . .
H033 H 0.095456 0.447783 0.638629 0.051 Uiso 1 1 calc R U . . .
C034 C -0.5042(16) 0.7487(16) 0.4201(10) 0.039(3) Uani 1 1 d . U . . .
C035 C 0.3315(16) 0.3573(17) 0.8283(10) 0.042(4) Uani 1 1 d . U . . .
H03A H 0.297614 0.329946 0.853527 0.050 Uiso 1 1 calc R U . . .
H03B H 0.316359 0.324273 0.792903 0.050 Uiso 1 1 calc R U . . .
C036 C -0.0638(16) 0.9283(17) 1.0794(12) 0.043(4) Uani 1 1 d . U . . .
C037 C -0.4028(15) 0.5189(16) 0.5380(10) 0.041(4) Uani 1 1 d . U . . .
C038 C 0.1289(16) 0.8527(15) 0.4625(9) 0.039(5) Uani 1 1 d . U . . .
H03V H 0.141596 0.876209 0.500302 0.058 Uiso 1 1 calc R U . . .
H03W H 0.100635 0.898921 0.436267 0.058 Uiso 1 1 calc R U . . .
H03X H 0.185965 0.833589 0.454001 0.058 Uiso 1 1 calc R U . . .
C039 C -0.507(2) 0.6983(17) 0.7452(10) 0.049(6) Uani 1 1 d . U . . .
H03R H -0.571934 0.707531 0.743729 0.074 Uiso 1 1 calc R U . . .
H03S H -0.471211 0.745582 0.766995 0.074 Uiso 1 1 calc R U . . .
H03T H -0.487829 0.641027 0.762572 0.074 Uiso 1 1 calc R U . . .
C03A C -0.1379(18) 1.024(2) 0.8196(11) 0.053(5) Uani 1 1 d . U . . .
H12 H -0.138027 0.958663 0.822877 0.063 Uiso 1 1 calc R U . . .
HK H -0.190036 1.047108 0.832886 0.063 Uiso 1 1 calc R U . . .
C03B C -0.087(2) 0.822(2) 0.6144(12) 0.058(6) Uani 1 1 d . U . . .
H03Y H -0.101442 0.808987 0.650036 0.086 Uiso 1 1 calc R U . . .
HL H -0.119806 0.874657 0.598038 0.086 Uiso 1 1 calc R U . . .
HM H -0.021247 0.831240 0.620290 0.086 Uiso 1 1 calc R U . . .
C03C C -0.2229(19) 0.5971(16) 0.2595(10) 0.048(6) Uani 1 1 d . U . . .
H03Z H -0.191615 0.606895 0.229766 0.072 Uiso 1 1 calc R U . . .
HN H -0.264998 0.646161 0.260235 0.072 Uiso 1 1 calc R U . . .
HO H -0.257108 0.541527 0.252881 0.072 Uiso 1 1 calc R U . . .
C03D C -0.223(2) 0.712(2) 0.5702(13) 0.057(6) Uani 1 1 d . U . . .
H03 H -0.244533 0.665872 0.542619 0.086 Uiso 1 1 calc R U . . .
HP H -0.260678 0.765222 0.560309 0.086 Uiso 1 1 calc R U . . .
HQ H -0.227206 0.691273 0.606810 0.086 Uiso 1 1 calc R U . . .
C03E C 0.3564(14) 0.5379(15) 0.9583(8) 0.033(3) Uani 1 1 d . U . . .
C03G C 0.6478(17) 0.6521(15) 1.0758(10) 0.044(5) Uani 1 1 d . U . . .
H03C H 0.627655 0.638797 1.109584 0.065 Uiso 1 1 calc R U . . .
H03D H 0.607661 0.696815 1.054123 0.065 Uiso 1 1 calc R U . . .
H03E H 0.710439 0.674544 1.085865 0.065 Uiso 1 1 calc R U . . .
C03H C 0.095(2) 0.431(2) 0.5161(14) 0.070(7) Uani 1 1 d . U . . .
H2 H 0.146570 0.402614 0.505473 0.105 Uiso 1 1 calc R U . . .
HR H 0.046087 0.441647 0.482922 0.105 Uiso 1 1 calc R U . . .
HS H 0.072588 0.392197 0.541528 0.105 Uiso 1 1 calc R U . . .
C03I C 0.3866(15) 0.3325(19) 1.1182(9) 0.040(5) Uani 1 1 d . U . . .
H03F H 0.386430 0.282001 1.142830 0.060 Uiso 1 1 calc R U . . .
H03G H 0.324298 0.344318 1.096834 0.060 Uiso 1 1 calc R U . . .
H03H H 0.410515 0.384741 1.140252 0.060 Uiso 1 1 calc R U . . .
C03J C 0.2746(14) 0.5955(17) 0.9559(8) 0.034(5) Uani 1 1 d . U . . .
H03I H 0.291361 0.657585 0.952776 0.051 Uiso 1 1 calc R U . . .
H03J H 0.253052 0.587389 0.989722 0.051 Uiso 1 1 calc R U . . .
H03K H 0.226135 0.579149 0.923599 0.051 Uiso 1 1 calc R U . . .
C03K C -0.2870(19) 0.4908(19) 0.7431(12) 0.059(4) Uani 1 1 d . U . . .
H03U H -0.259537 0.462298 0.777096 0.071 Uiso 1 1 calc R U . . .
C03L C -0.149(2) 0.5919(18) 0.3178(11) 0.055(5) Uani 1 1 d . U . . .
H3 H -0.154286 0.534113 0.335589 0.066 Uiso 1 1 calc R U . . .
HT H -0.087122 0.596733 0.311704 0.066 Uiso 1 1 calc R U . . .
C03M C 0.4568(16) 0.3370(18) 0.7574(9) 0.044(5) Uani 1 1 d . U . . .
H03L H 0.391843 0.346964 0.740897 0.066 Uiso 1 1 calc R U . . .
H03M H 0.469023 0.273324 0.760065 0.066 Uiso 1 1 calc R U . . .
H03N H 0.492965 0.364495 0.734076 0.066 Uiso 1 1 calc R U . . .
C03N C 0.1135(15) 0.8668(16) 0.9604(10) 0.038(3) Uani 1 1 d . U . . .
C03R C 0.473(2) 0.201(2) 1.0702(12) 0.066(7) Uani 1 1 d . U . . .
H03O H 0.485377 0.191046 1.033849 0.099 Uiso 1 1 calc R U . . .
H03P H 0.420194 0.165756 1.073586 0.099 Uiso 1 1 calc R U . . .
H03Q H 0.526076 0.184529 1.099398 0.099 Uiso 1 1 calc R U . . .
C040 C -0.338(2) 0.440(2) 0.5397(12) 0.059(6) Uani 1 1 d . U . . .
H04A H -0.281787 0.459624 0.530352 0.089 Uiso 1 1 calc R U . . .
H04B H -0.367594 0.394820 0.512840 0.089 Uiso 1 1 calc R U . . .
H04C H -0.323066 0.413775 0.576978 0.089 Uiso 1 1 calc R U . . .
C12 C 0.089(2) 1.207(2) 1.0666(14) 0.070(7) Uani 1 1 d . U . . .
H12A H 0.031615 1.210997 1.037855 0.106 Uiso 1 1 calc R U . . .
H12B H 0.136903 1.238487 1.054372 0.106 Uiso 1 1 calc R U . . .
H12C H 0.080168 1.233384 1.100971 0.106 Uiso 1 1 calc R U . . .

loop_
_atom_site_aniso_label
_atom_site_aniso_U_11
_atom_site_aniso_U_22
_atom_site_aniso_U_33
_atom_site_aniso_U_23
_atom_site_aniso_U_13
_atom_site_aniso_U_12
Pd01 0.0257(7) 0.0264(8) 0.0286(8) -0.0018(7) 0.0044(6) 0.0006(6)
Pd02 0.0299(7) 0.0260(7) 0.0337(8) -0.0001(7) 0.0090(6) 0.0019(7)
Pd03 0.0232(7) 0.0271(8) 0.0301(8) 0.0010(7) 0.0032(6) -0.0008(6)
Pd04 0.0250(7) 0.0284(8) 0.0356(9) 0.0032(7) 0.0050(6) 0.0017(6)
Cl05 0.043(3) 0.049(3) 0.048(3) 0.005(3) 0.005(3) 0.015(3)
Cl06 0.044(3) 0.044(3) 0.038(3) 0.000(2) 0.013(2) -0.007(3)
Cl07 0.040(3) 0.041(3) 0.057(4) -0.005(3) -0.002(3) 0.010(3)
Cl08 0.056(4) 0.050(3) 0.052(4) 0.010(3) 0.023(3) 0.016(3)
N00D 0.037(6) 0.032(7) 0.044(7) -0.001(6) 0.017(6) -0.006(6)
N00F 0.038(6) 0.035(7) 0.028(6) 0.000(6) 0.010(6) -0.004(6)
C00G 0.045(8) 0.033(8) 0.037(8) 0.002(7) 0.013(7) -0.003(7)
N00I 0.031(6) 0.021(6) 0.034(7) -0.004(6) -0.002(6) 0.000(5)
C00K 0.035(6) 0.042(7) 0.053(7) 0.008(6) 0.021(6) 0.007(6)
C00L 0.027(10) 0.060(13) 0.063(13) -0.026(12) -0.007(10) 0.006(10)
C00M 0.041(6) 0.027(6) 0.035(6) 0.000(5) 0.017(5) -0.007(6)
C00N 0.038(6) 0.025(6) 0.040(7) 0.009(6) 0.005(6) -0.011(6)
N00O 0.036(6) 0.046(7) 0.023(6) -0.013(6) 0.003(5) 0.003(6)
C00P 0.039(7) 0.034(8) 0.036(8) -0.002(7) 0.004(7) -0.015(7)
C00Q 0.054(8) 0.031(8) 0.044(8) 0.004(7) 0.018(7) -0.013(7)
N00R 0.029(6) 0.041(7) 0.051(8) 0.002(6) 0.011(6) 0.001(6)
C00S 0.039(7) 0.030(7) 0.032(7) 0.002(6) 0.006(6) -0.007(6)
C00T 0.041(6) 0.024(6) 0.031(6) 0.005(5) 0.010(5) -0.001(6)
C00U 0.056(8) 0.042(8) 0.052(8) 0.000(7) 0.014(7) -0.011(7)
C00V 0.043(8) 0.037(8) 0.060(9) 0.014(8) 0.016(8) -0.016(8)
C00W 0.043(6) 0.044(7) 0.043(7) 0.009(6) 0.010(6) -0.006(6)
C00Y 0.050(11) 0.038(11) 0.048(12) -0.004(10) 0.023(10) -0.001(10)
C00Z 0.044(7) 0.049(7) 0.042(7) -0.008(6) 0.001(6) 0.004(6)
C010 0.036(7) 0.035(8) 0.068(9) -0.003(7) 0.018(7) 0.006(7)
C011 0.042(7) 0.037(8) 0.048(8) 0.003(7) 0.014(7) 0.004(7)
C012 0.040(7) 0.038(8) 0.042(8) 0.009(7) 0.010(6) 0.004(7)
C013 0.049(8) 0.046(9) 0.045(8) 0.011(8) 0.009(7) 0.003(8)
C014 0.033(7) 0.043(7) 0.034(7) 0.009(7) 0.001(6) 0.003(7)
C015 0.038(11) 0.052(13) 0.075(14) 0.000(12) 0.016(11) 0.014(10)
C016 0.038(11) 0.063(13) 0.047(12) 0.000(11) -0.005(10) -0.023(11)
C017 0.036(7) 0.028(7) 0.047(7) -0.003(6) 0.019(6) 0.003(6)
C018 0.029(6) 0.017(6) 0.035(7) -0.007(6) -0.007(6) 0.004(5)
C019 0.050(12) 0.057(14) 0.082(16) 0.024(13) 0.004(12) -0.013(12)
C01A 0.043(7) 0.035(7) 0.047(7) 0.006(6) 0.013(6) -0.001(6)
C01B 0.043(7) 0.029(7) 0.038(7) 0.002(7) 0.007(7) 0.000(7)
C01C 0.019(8) 0.041(10) 0.029(10) -0.022(9) -0.003(8) -0.003(8)
C01D 0.050(8) 0.036(8) 0.028(7) 0.004(7) 0.008(7) -0.001(7)
C01E 0.043(7) 0.024(7) 0.040(7) 0.009(6) 0.012(7) -0.005(6)
C01F 0.043(6) 0.048(7) 0.036(6) -0.005(6) 0.003(6) 0.003(6)
C01G 0.036(8) 0.046(8) 0.036(8) 0.008(7) 0.005(7) -0.017(7)
C01H 0.036(6) 0.026(6) 0.036(6) 0.003(6) 0.014(5) -0.006(6)
C01I 0.039(7) 0.039(8) 0.055(8) 0.006(7) 0.011(7) -0.009(7)
C01J 0.036(6) 0.028(6) 0.032(6) 0.010(6) 0.008(5) -0.004(6)
C01K 0.038(7) 0.038(8) 0.055(9) 0.001(7) 0.022(7) 0.010(7)
C01L 0.063(10) 0.042(9) 0.034(9) 0.004(8) 0.010(8) -0.004(8)
C01M 0.035(6) 0.013(5) 0.034(6) -0.004(5) -0.003(6) -0.003(5)
C01N 0.033(6) 0.044(6) 0.030(6) 0.001(6) 0.009(5) 0.005(6)
C01O 0.030(6) 0.034(7) 0.051(7) -0.003(7) 0.011(6) 0.006(6)
C01P 0.045(8) 0.046(8) 0.061(9) 0.006(8) 0.002(8) -0.005(7)
N01Q 0.040(7) 0.044(7) 0.045(7) 0.004(7) 0.010(6) 0.000(6)
C01R 0.033(7) 0.042(8) 0.046(8) 0.005(7) 0.011(7) 0.005(7)
C01S 0.042(7) 0.032(7) 0.038(8) 0.009(7) 0.012(7) 0.003(7)
C01T 0.040(8) 0.038(8) 0.049(8) 0.009(7) -0.001(7) 0.004(7)
C01U 0.040(7) 0.045(7) 0.039(7) 0.000(6) 0.014(6) -0.013(6)
C01V 0.034(6) 0.038(7) 0.050(7) 0.012(6) 0.021(6) 0.001(6)
C01X 0.047(7) 0.037(7) 0.045(7) -0.003(6) 0.015(6) 0.003(6)
C01Y 0.041(8) 0.042(8) 0.051(8) 0.004(8) 0.002(7) 0.006(7)
C01Z 0.048(8) 0.052(8) 0.046(8) 0.006(7) 0.001(7) -0.002(7)
C020 0.041(7) 0.031(7) 0.041(8) 0.003(7) 0.014(7) -0.005(7)
N021 0.039(7) 0.031(7) 0.046(7) -0.005(6) 0.017(6) 0.004(6)
C022 0.040(7) 0.031(8) 0.052(8) 0.002(7) 0.006(7) 0.005(7)
C023 0.038(10) 0.060(12) 0.029(10) 0.019(9) 0.028(8) 0.020(10)
C024 0.042(7) 0.032(7) 0.039(8) 0.006(7) 0.014(7) 0.001(7)
C025 0.047(8) 0.054(9) 0.053(9) 0.005(8) 0.014(7) 0.002(7)
C026 0.042(7) 0.043(7) 0.052(7) 0.008(6) 0.015(6) -0.003(6)
C027 0.048(8) 0.040(8) 0.034(7) 0.000(7) 0.006(7) -0.005(7)
C028 0.036(10) 0.030(10) 0.047(11) -0.015(9) 0.029(9) 0.005(8)
C029 0.031(6) 0.031(7) 0.033(7) -0.007(6) 0.005(6) 0.005(6)
C02A 0.042(7) 0.023(6) 0.035(7) 0.004(6) 0.014(6) -0.002(6)
C02B 0.055(8) 0.056(8) 0.054(8) 0.007(8) 0.009(7) -0.006(8)
C02C 0.022(9) 0.034(10) 0.043(11) -0.005(9) -0.001(8) 0.012(8)
C02D 0.057(8) 0.041(8) 0.050(8) -0.007(7) 0.014(8) -0.019(7)
C02E 0.035(7) 0.042(8) 0.054(8) 0.009(7) 0.006(7) 0.007(7)
C02F 0.036(7) 0.048(8) 0.041(8) 0.002(7) -0.006(7) 0.004(7)
C02G 0.039(7) 0.010(6) 0.042(8) 0.000(7) -0.003(7) 0.002(6)
C02H 0.040(10) 0.038(11) 0.045(12) -0.007(10) -0.006(9) 0.003(9)
C02I 0.042(8) 0.061(9) 0.037(8) -0.004(8) 0.004(7) 0.007(8)
C02J 0.041(8) 0.042(8) 0.073(10) 0.008(8) 0.019(8) 0.004(7)
C02K 0.034(6) 0.035(7) 0.054(7) 0.012(6) 0.003(6) 0.006(6)
C02L 0.036(6) 0.025(6) 0.033(6) 0.006(6) 0.006(6) -0.005(6)
C02N 0.058(8) 0.044(8) 0.054(9) -0.006(8) 0.010(8) -0.011(8)
C02P 0.050(8) 0.053(9) 0.054(8) 0.010(8) 0.005(7) -0.002(8)
C02Q 0.032(7) 0.038(7) 0.037(8) -0.006(7) -0.003(7) 0.009(6)
C02R 0.031(10) 0.065(14) 0.062(13) 0.001(12) 0.000(10) 0.007(10)
C02S 0.032(10) 0.040(11) 0.064(13) 0.012(11) 0.009(10) -0.004(9)
C02T 0.045(11) 0.047(12) 0.055(13) -0.005(11) 0.005(10) 0.002(10)
C02U 0.033(8) 0.033(8) 0.055(9) 0.012(7) 0.003(7) -0.013(7)
C02V 0.040(10) 0.040(11) 0.050(12) -0.018(10) 0.019(9) -0.008(9)
C02X 0.023(7) 0.030(8) 0.051(8) -0.003(7) 0.008(7) -0.005(6)
C02Y 0.042(7) 0.038(7) 0.043(8) 0.001(7) 0.015(7) -0.009(7)
N02Z 0.054(7) 0.034(7) 0.044(7) 0.006(6) 0.017(6) -0.006(6)
C030 0.052(8) 0.039(8) 0.052(8) -0.003(7) 0.014(7) -0.002(7)
C031 0.043(11) 0.082(15) 0.032(11) 0.034(11) -0.003(9) 0.016(12)
C033 0.044(7) 0.036(7) 0.048(8) 0.006(7) 0.013(7) -0.005(7)
C034 0.037(6) 0.034(7) 0.043(7) -0.004(6) 0.004(6) -0.008(6)
C035 0.043(7) 0.042(7) 0.040(7) 0.001(7) 0.011(7) -0.009(7)
C036 0.033(7) 0.036(7) 0.065(8) 0.002(7) 0.022(6) -0.001(6)
C037 0.041(7) 0.037(7) 0.044(7) 0.007(7) 0.010(6) 0.009(7)
C038 0.050(11) 0.027(9) 0.033(10) -0.013(9) -0.003(9) -0.024(9)
C039 0.070(14) 0.040(12) 0.042(12) -0.003(10) 0.023(11) 0.009(11)
C03A 0.054(9) 0.052(10) 0.051(10) 0.015(9) 0.010(8) 0.010(9)
C03B 0.058(13) 0.053(13) 0.055(13) -0.006(12) 0.000(11) -0.005(12)
C03C 0.071(14) 0.033(11) 0.042(12) -0.003(10) 0.017(11) -0.017(11)
C03D 0.071(14) 0.048(12) 0.056(13) 0.009(11) 0.023(12) 0.005(11)
C03E 0.033(6) 0.039(7) 0.024(6) -0.013(6) -0.001(6) 0.010(6)
C03G 0.069(12) 0.017(8) 0.045(11) 0.010(9) 0.014(10) -0.012(10)
C03H 0.065(14) 0.062(14) 0.077(16) 0.006(14) 0.007(13) -0.019(13)
C03I 0.030(9) 0.061(13) 0.032(10) 0.000(10) 0.015(8) 0.001(9)
C03J 0.031(9) 0.054(12) 0.019(9) -0.005(9) 0.009(8) 0.012(9)
C03K 0.057(8) 0.048(8) 0.063(9) 0.008(8) -0.003(8) -0.001(8)
C03L 0.066(10) 0.041(9) 0.058(10) 0.000(9) 0.015(9) -0.010(9)
C03M 0.035(10) 0.054(12) 0.037(11) -0.006(10) 0.000(9) 0.017(10)
C03N 0.035(7) 0.037(7) 0.046(7) -0.003(6) 0.018(6) 0.008(6)
C03R 0.070(14) 0.059(14) 0.057(14) 0.008(12) -0.006(12) -0.043(12)
C040 0.072(14) 0.055(13) 0.057(13) 0.011(12) 0.029(12) 0.028(12)
C12 0.059(14) 0.078(16) 0.075(15) 0.028(14) 0.019(13) -0.004(13)

loop_
_atom_type_symbol
_atom_type_description
_atom_type_scat_dispersion_real
_atom_type_scat_dispersion_imag
_atom_type_scat_source
C C 0.0033 0.0016 'International Tables Vol C Tables 4.2.6.8 and 6.1.1.4'
H H 0.0000 0.0000 'International Tables Vol C Tables 4.2.6.8 and 6.1.1.4'
Cl Cl 0.1484 0.1585 'International Tables Vol C Tables 4.2.6.8 and 6.1.1.4'
N N 0.0061 0.0033 'International Tables Vol C Tables 4.2.6.8 and 6.1.1.4'
Pd Pd -0.9988 1.0072 'International Tables Vol C Tables 4.2.6.8 and 6.1.1.4'

loop_
_geom_angle_atom_site_label_1
_geom_angle_atom_site_label_2
_geom_angle_atom_site_label_3
_geom_angle
_geom_angle_site_symmetry_1
_geom_angle_site_symmetry_3
_geom_angle_publ_flag
N00I Pd01 Cl07 100.1(5) . . ?
N00O Pd01 Cl07 178.3(5) . . ?
N00O Pd01 N00I 78.2(6) . . ?
C01N Pd01 Cl07 87.1(7) . . ?
C01N Pd01 N00I 171.4(8) . . ?
C01N Pd01 N00O 94.5(8) . . ?
N00D Pd02 Cl08 98.3(5) . . ?
C01D Pd02 Cl08 88.8(7) . . ?
C01D Pd02 N00D 171.1(9) . . ?
N01Q Pd02 Cl08 175.9(6) . . ?
N01Q Pd02 N00D 78.6(8) . . ?
N01Q Pd02 C01D 94.7(9) . . ?
N00F Pd03 Cl06 99.8(5) . . ?
C00Q Pd03 Cl06 90.7(6) . . ?
C00Q Pd03 N00F 167.5(8) . . ?
C00Q Pd03 N02Z 93.6(9) . . ?
N02Z Pd03 Cl06 175.3(6) . . ?
N02Z Pd03 N00F 76.2(7) . . ?
N00R Pd04 Cl05 97.6(5) . . ?
C013 Pd04 Cl05 88.1(8) . . ?
C013 Pd04 N00R 171.4(9) . . ?
C013 Pd04 N021 96.2(10) . . ?
N021 Pd04 Cl05 175.7(6) . . ?
N021 Pd04 N00R 78.2(8) . . ?
C00M N00D Pd02 127.2(14) . . ?
C017 N00D Pd02 113.8(15) . . ?
C017 N00D C00M 117.4(19) . . ?
C00S N00F Pd03 115.0(15) . . ?
C00S N00F C00T 119.4(18) . . ?
C00T N00F Pd03 124.7(13) . . ?
C01J C00G H00G 109.0 . . ?
C01J C00G C03B 111.1(19) . . ?
C01J C00G C03D 110.4(19) . . ?
C03B C00G H00G 109.0 . . ?
C03D C00G H00G 109.0 . . ?
C03D C00G C03B 108(2) . . ?
C01M N00I Pd01 125.3(13) . . ?
C029 N00I Pd01 110.6(14) . . ?
C029 N00I C01M 122.2(19) . . ?
C01V C00K N00R 122(2) . . ?
C01V C00K C036 123(2) . . ?
C036 C00K N00R 114(2) . . ?
H00A C00L H00B 109.5 . . ?
H00A C00L H00C 109.5 . . ?
H00B C00L H00C 109.5 . . ?
C02X C00L H00A 109.5 . . ?
C02X C00L H00B 109.5 . . ?
C02X C00L H00C 109.5 . . ?
N00D C00M C034 118.8(19) . . ?
C01H C00M N00D 126.7(19) . . ?
C01H C00M C034 114(2) . . ?
C02U C00N C00T 123(2) . . ?
C02U C00N C033 123(2) . . ?
C033 C00N C00T 113(2) . . ?
C01F N00O Pd01 122.8(15) . . ?
C03E N00O Pd01 113.6(14) . . ?
C03E N00O C01F 122.0(19) . . ?
C016 C00P H00P 105.1 . . ?
C016 C00P C01H 114(2) . . ?
C01H C00P H00P 105.1 . . ?
C02H C00P H00P 105.1 . . ?
C02H C00P C016 109(2) . . ?
C02H C00P C01H 118(2) . . ?
Pd03 C00Q H00Q 105.9 . . ?
C022 C00Q Pd03 105.8(16) . . ?
C022 C00Q H00Q 105.9 . . ?
C03L C00Q Pd03 112.8(19) . . ?
C03L C00Q H00Q 105.9 . . ?
C03L C00Q C022 119(2) . . ?
C00K N00R Pd04 126.4(15) . . ?
C01O N00R Pd04 109.1(16) . . ?
C01O N00R C00K 123(2) . . ?
N00F C00S C01C 126(2) . . ?
N00F C00S C02A 116.6(19) . . ?
C01C C00S C02A 117.0(18) . . ?
N00F C00T C00N 114.0(18) . . ?
C01J C00T N00F 119.0(18) . . ?
C01J C00T C00N 126.9(19) . . ?
C01A C00U H00U 121.2 . . ?
C01A C00U C02D 118(2) . . ?
C02D C00U H00U 121.2 . . ?
C01V C00V H00V 105.1 . . ?
C01V C00V C12 115(2) . . ?
C02S C00V H00V 105.1 . . ?
C02S C00V C01V 113(2) . . ?
C02S C00V C12 112(2) . . ?
C12 C00V H00V 105.1 . . ?
C012 C00W C01U 116(2) . . ?
N01Q C00W C012 128(2) . . ?
N01Q C00W C01U 116(2) . . ?
H00D C00Y H00E 109.5 . . ?
H00D C00Y H00F 109.5 . . ?
H00E C00Y H00F 109.5 . . ?
C017 C00Y H00D 109.5 . . ?
C017 C00Y H00E 109.5 . . ?
C017 C00Y H00F 109.5 . . ?
C01F C00Z C035 123(2) . . ?
C01R C00Z C01F 116(2) . . ?
C01R C00Z C035 120(2) . . ?
C01K C010 H010 120.6 . . ?
C036 C010 H010 120.6 . . ?
C036 C010 C01K 119(2) . . ?
C01K C011 H011 118.5 . . ?
C01K C011 C01V 123(2) . . ?
C01V C011 H011 118.5 . . ?
C00W C012 H012 114.1 . . ?
C01T C012 C00W 132(2) . . ?
C01T C012 H012 114.1 . . ?
Pd04 C013 H013 107.6 . . ?
C024 C013 Pd04 108.0(15) . . ?
C024 C013 H013 107.6 . . ?
C03A C013 Pd04 110.7(17) . . ?
C03A C013 H013 107.6 . . ?
C03A C013 C024 115(2) . . ?
C02F C014 H014 120.6 . . ?
C02L C014 H014 120.6 . . ?
C02L C014 C02F 119(2) . . ?
H01O C015 H01Q 109.5 . . ?
H01O C015 H01U 109.5 . . ?
H01Q C015 H01U 109.5 . . ?
C02J C015 H01O 109.5 . . ?
C02J C015 H01Q 109.5 . . ?
C02J C015 H01U 109.5 . . ?
C00P C016 H01A 109.5 . . ?
C00P C016 H01B 109.5 . . ?
C00P C016 H01C 109.5 . . ?
H01A C016 H01B 109.5 . . ?
H01A C016 H01C 109.5 . . ?
H01B C016 H01C 109.5 . . ?
N00D C017 C00Y 128(2) . . ?
N00D C017 C037 115(2) . . ?
C00Y C017 C037 116(2) . . ?
C01M C018 C02G 124.0(18) . . ?
C02Q C018 C01M 119(2) . . ?
C02Q C018 C02G 117(2) . . ?
H01V C019 H01W 109.5 . . ?
H01V C019 H01X 109.5 . . ?
H01W C019 H01X 109.5 . . ?
C02J C019 H01V 109.5 . . ?
C02J C019 H01W 109.5 . . ?
C02J C019 H01X 109.5 . . ?
C00U C01A C01X 122(2) . . ?
C00U C01A C024 117(2) . . ?
C01X C01A C024 120(2) . . ?
C01J C01B H01I 120.8 . . ?
C01S C01B H01I 120.8 . . ?
C01S C01B C01J 118(2) . . ?
C00S C01C H01J 109.5 . . ?
C00S C01C H01K 109.5 . . ?
C00S C01C H01L 109.5 . . ?
H01J C01C H01K 109.5 . . ?
H01J C01C H01L 109.5 . . ?
H01K C01C H01L 109.5 . . ?
Pd02 C01D H01D 107.6 . . ?
C01L C01D Pd02 115.1(17) . . ?
C01L C01D H01D 107.6 . . ?
C01L C01D C027 111.0(19) . . ?
C027 C01D Pd02 107.7(15) . . ?
C027 C01D H01D 107.6 . . ?
C01H C01E H01E 120.6 . . ?
C01H C01E C020 119(2) . . ?
C020 C01E H01E 120.6 . . ?
C00Z C01F N00O 114(2) . . ?
C01Z C01F N00O 126(2) . . ?
C01Z C01F C00Z 119(2) . . ?
C02L C01G H01G 106.6 . . ?
C02L C01G C03I 110(2) . . ?
C02L C01G C03R 111(2) . . ?
C03I C01G H01G 106.6 . . ?
C03I C01G C03R 116(2) . . ?
C03R C01G H01G 106.6 . . ?
C00M C01H C00P 120.0(19) . . ?
C00M C01H C01E 127(2) . . ?
C01E C01H C00P 112.9(18) . . ?
C01P C01I H01M 117.5 . . ?
C01P C01I C026 125(2) . . ?
C026 C01I H01M 117.5 . . ?
C00T C01J C00G 121.4(18) . . ?
C00T C01J C01B 118(2) . . ?
C01B C01J C00G 120.8(19) . . ?
C010 C01K H01 122.5 . . ?
C011 C01K C010 115(2) . . ?
C011 C01K H01 122.5 . . ?
C01D C01L H01F 108.1 . . ?
C01D C01L H01H 108.1 . . ?
C01D C01L C039 117(2) . . ?
H01F C01L H01H 107.3 . . ?
C039 C01L H01F 108.1 . . ?
C039 C01L H01H 108.1 . . ?
C018 C01M N00I 112.6(18) . . ?
C02L C01M N00I 123.1(19) . . ?
C02L C01M C018 124.1(19) . . ?
Pd01 C01N H01N 105.4 . . ?
C02I C01N Pd01 122.5(18) . . ?
C02I C01N H01N 105.4 . . ?
C02I C01N C035 105.7(18) . . ?
C035 C01N Pd01 111.1(15) . . ?
C035 C01N H01N 105.4 . . ?
N00R C01O C02C 126(2) . . ?
N00R C01O C03N 119(2) . . ?
C02C C01O C03N 114.6(19) . . ?
C01I C01P H01P 123.1 . . ?
C01I C01P C01Y 114(2) . . ?
C01Y C01P H01P 123.1 . . ?
C00W N01Q Pd02 125.0(17) . . ?
C00W N01Q C037 121(2) . . ?
C037 N01Q Pd02 113.8(15) . . ?
C00Z C01R H01R 116.6 . . ?
C00Z C01R C025 127(3) . . ?
C025 C01R H01R 116.6 . . ?
C01B C01S H01S 116.8 . . ?
C01B C01S C033 126(2) . . ?
C033 C01S H01S 116.8 . . ?
C012 C01T H01T 125.7 . . ?
C012 C01T C03K 109(2) . . ?
C03K C01T H01T 125.7 . . ?
C00W C01U C027 124(2) . . ?
C02B C01U C00W 116(2) . . ?
C02B C01U C027 120(2) . . ?
C00K C01V C00V 125(2) . . ?
C00K C01V C011 117(2) . . ?
C011 C01V C00V 117(2) . . ?
C01A C01X C030 116(2) . . ?
N021 C01X C01A 122(2) . . ?
N021 C01X C030 122(2) . . ?
C01P C01Y H01Y 118.1 . . ?
C02E C01Y C01P 124(3) . . ?
C02E C01Y H01Y 118.1 . . ?
C01F C01Z H01Z 117.1 . . ?
C02P C01Z C01F 126(3) . . ?
C02P C01Z H01Z 117.1 . . ?
C01E C020 H020 122.2 . . ?
C01E C020 C02Y 116(2) . . ?
C02Y C020 H020 122.2 . . ?
C01X N021 Pd04 120.3(16) . . ?
C03N N021 Pd04 120.1(15) . . ?
C03N N021 C01X 119.2(19) . . ?
C00Q C022 H02V 109.1 . . ?
C00Q C022 H02W 109.1 . . ?
H02V C022 H02W 107.9 . . ?
C02K C022 C00Q 112(2) . . ?
C02K C022 H02V 109.1 . . ?
C02K C022 H02W 109.1 . . ?
H4 C023 H 109.5 . . ?
H4 C023 HA 109.5 . . ?
H C023 HA 109.5 . . ?
C03N C023 H4 109.5 . . ?
C03N C023 H 109.5 . . ?
C03N C023 HA 109.5 . . ?
C013 C024 H5 109.7 . . ?
C013 C024 HB 109.7 . . ?
C01A C024 C013 110(2) . . ?
C01A C024 H5 109.7 . . ?
C01A C024 HB 109.7 . . ?
H5 C024 HB 108.2 . . ?
C01R C025 H025 124.2 . . ?
C01R C025 C02P 112(2) . . ?
C02P C025 H025 124.2 . . ?
C02K C026 C01I 114(2) . . ?
N02Z C026 C01I 125(2) . . ?
N02Z C026 C02K 121(2) . . ?
C01D C027 H02K 110.4 . . ?
C01D C027 H02L 110.4 . . ?
C01U C027 C01D 106.6(19) . . ?
C01U C027 H02K 110.4 . . ?
C01U C027 H02L 110.4 . . ?
H02K C027 H02L 108.6 . . ?
H02A C028 H02B 109.5 . . ?
H02A C028 H02C 109.5 . . ?
H02B C028 H02C 109.5 . . ?
C029 C028 H02A 109.5 . . ?
C029 C028 H02B 109.5 . . ?
C029 C028 H02C 109.5 . . ?
N00I C029 C028 121.6(19) . . ?
N00I C029 C03E 118.9(19) . . ?
C03E C029 C028 118.5(18) . . ?
N02Z C02A C00S 112.1(18) . . ?
N02Z C02A C038 132(2) . . ?
C038 C02A C00S 115(2) . . ?
C01U C02B H02M 121.3 . . ?
C03K C02B C01U 117(3) . . ?
C03K C02B H02M 121.3 . . ?
C01O C02C H6 109.5 . . ?
C01O C02C HC 109.5 . . ?
C01O C02C HD 109.5 . . ?
H6 C02C HC 109.5 . . ?
H6 C02C HD 109.5 . . ?
HC C02C HD 109.5 . . ?
C00U C02D H7 118.7 . . ?
C00U C02D C02N 123(3) . . ?
C02N C02D H7 118.7 . . ?
C01Y C02E H02Z 117.5 . . ?
C01Y C02E C02K 125(2) . . ?
C02K C02E H02Z 117.5 . . ?
C014 C02F H02F 119.2 . . ?
C02Q C02F C014 122(2) . . ?
C02Q C02F H02F 119.2 . . ?
C018 C02G H02G 106.2 . . ?
C018 C02G C03G 109.3(17) . . ?
C02T C02G C018 111.3(18) . . ?
C02T C02G H02G 106.2 . . ?
C02T C02G C03G 116.9(19) . . ?
C03G C02G H02G 106.2 . . ?
C00P C02H H02N 109.5 . . ?
C00P C02H H02O 109.5 . . ?
C00P C02H H02R 109.5 . . ?
H02N C02H H02O 109.5 . . ?
H02N C02H H02R 109.5 . . ?
H02O C02H H02R 109.5 . . ?
C01N C02I H02D 106.9 . . ?
C01N C02I H02E 106.9 . . ?
C01N C02I C03M 122(2) . . ?
H02D C02I H02E 106.7 . . ?
C03M C02I H02D 106.9 . . ?
C03M C02I H02E 106.9 . . ?
C015 C02J C019 109(2) . . ?
C015 C02J H8 106.9 . . ?
C015 C02J C036 113(2) . . ?
C019 C02J H8 106.9 . . ?
C019 C02J C036 114(2) . . ?
C036 C02J H8 106.9 . . ?
C026 C02K C022 118(2) . . ?
C026 C02K C02E 118(2) . . ?
C02E C02K C022 124(2) . . ?
C014 C02L C01G 118(2) . . ?
C014 C02L C01M 119(2) . . ?
C01M C02L C01G 122(2) . . ?
C02D C02N H9 121.1 . . ?
C030 C02N C02D 118(3) . . ?
C030 C02N H9 121.1 . . ?
C01Z C02P C025 119(3) . . ?
C01Z C02P H02P 120.3 . . ?
C025 C02P H02P 120.3 . . ?
C018 C02Q C02F 117(2) . . ?
C018 C02Q H02Q 121.7 . . ?
C02F C02Q H02Q 121.7 . . ?
H02 C02R HE 109.5 . . ?
H02 C02R HF 109.5 . . ?
HE C02R HF 109.5 . . ?
C02U C02R H02 109.5 . . ?
C02U C02R HE 109.5 . . ?
C02U C02R HF 109.5 . . ?
C00V C02S H10 109.5 . . ?
C00V C02S HG 109.5 . . ?
C00V C02S HH 109.5 . . ?
H10 C02S HG 109.5 . . ?
H10 C02S HH 109.5 . . ?
HG C02S HH 109.5 . . ?
C02G C02T H02H 109.5 . . ?
C02G C02T H02I 109.5 . . ?
C02G C02T H02J 109.5 . . ?
H02H C02T H02I 109.5 . . ?
H02H C02T H02J 109.5 . . ?
H02I C02T H02J 109.5 . . ?
C00N C02U C02R 119(2) . . ?
C00N C02U H1 105.1 . . ?
C00N C02U C03H 108(2) . . ?
C02R C02U H1 105.1 . . ?
C02R C02U C03H 114(2) . . ?
C03H C02U H1 105.1 . . ?
H02S C02V H02T 109.5 . . ?
H02S C02V H02U 109.5 . . ?
H02T C02V H02U 109.5 . . ?
C02X C02V H02S 109.5 . . ?
C02X C02V H02T 109.5 . . ?
C02X C02V H02U 109.5 . . ?
C00L C02X C02V 107(2) . . ?
C00L C02X H02X 108.2 . . ?
C00L C02X C034 108.7(19) . . ?
C02V C02X H02X 108.2 . . ?
C02V C02X C034 116.0(19) . . ?
C034 C02X H02X 108.2 . . ?
C020 C02Y H02Y 120.3 . . ?
C034 C02Y C020 119(2) . . ?
C034 C02Y H02Y 120.3 . . ?
C026 N02Z Pd03 121.0(17) . . ?
C02A N02Z Pd03 118.1(15) . . ?
C02A N02Z C026 121(2) . . ?
C01X C030 H030 118.9 . . ?
C02N C030 C01X 122(3) . . ?
C02N C030 H030 118.9 . . ?
H11 C031 HI 109.5 . . ?
H11 C031 HJ 109.5 . . ?
HI C031 HJ 109.5 . . ?
C03A C031 H11 109.5 . . ?
C03A C031 HI 109.5 . . ?
C03A C031 HJ 109.5 . . ?
C00N C033 H033 121.6 . . ?
C01S C033 C00N 117(2) . . ?
C01S C033 H033 121.6 . . ?
C00M C034 C02X 116(2) . . ?
C02Y C034 C00M 125(2) . . ?
C02Y C034 C02X 119(2) . . ?
C00Z C035 H03A 109.3 . . ?
C00Z C035 H03B 109.3 . . ?
C01N C035 C00Z 112(2) . . ?
C01N C035 H03A 109.3 . . ?
C01N C035 H03B 109.3 . . ?
H03A C035 H03B 107.9 . . ?
C00K C036 C02J 122(2) . . ?
C010 C036 C00K 121(3) . . ?
C010 C036 C02J 116(2) . . ?
C017 C037 C040 121(2) . . ?
N01Q C037 C017 116(2) . . ?
N01Q C037 C040 123(2) . . ?
C02A C038 H03V 109.5 . . ?
C02A C038 H03W 109.5 . . ?
C02A C038 H03X 109.5 . . ?
H03V C038 H03W 109.5 . . ?
H03V C038 H03X 109.5 . . ?
H03W C038 H03X 109.5 . . ?
C01L C039 H03R 109.5 . . ?
C01L C039 H03S 109.5 . . ?
C01L C039 H03T 109.5 . . ?
H03R C039 H03S 109.5 . . ?
H03R C039 H03T 109.5 . . ?
H03S C039 H03T 109.5 . . ?
C013 C03A H12 109.2 . . ?
C013 C03A HK 109.2 . . ?
C031 C03A C013 112(2) . . ?
C031 C03A H12 109.2 . . ?
C031 C03A HK 109.2 . . ?
H12 C03A HK 107.9 . . ?
C00G C03B H03Y 109.5 . . ?
C00G C03B HL 109.5 . . ?
C00G C03B HM 109.5 . . ?
H03Y C03B HL 109.5 . . ?
H03Y C03B HM 109.5 . . ?
HL C03B HM 109.5 . . ?
H03Z C03C HN 109.5 . . ?
H03Z C03C HO 109.5 . . ?
HN C03C HO 109.5 . . ?
C03L C03C H03Z 109.5 . . ?
C03L C03C HN 109.5 . . ?
C03L C03C HO 109.5 . . ?
C00G C03D H03 109.5 . . ?
C00G C03D HP 109.5 . . ?
C00G C03D HQ 109.5 . . ?
H03 C03D HP 109.5 . . ?
H03 C03D HQ 109.5 . . ?
HP C03D HQ 109.5 . . ?
N00O C03E C029 116.7(18) . . ?
N00O C03E C03J 121.0(18) . . ?
C029 C03E C03J 121.0(18) . . ?
C02G C03G H03C 109.5 . . ?
C02G C03G H03D 109.5 . . ?
C02G C03G H03E 109.5 . . ?
H03C C03G H03D 109.5 . . ?
H03C C03G H03E 109.5 . . ?
H03D C03G H03E 109.5 . . ?
C02U C03H H2 109.5 . . ?
C02U C03H HR 109.5 . . ?
C02U C03H HS 109.5 . . ?
H2 C03H HR 109.5 . . ?
H2 C03H HS 109.5 . . ?
HR C03H HS 109.5 . . ?
C01G C03I H03F 109.5 . . ?
C01G C03I H03G 109.5 . . ?
C01G C03I H03H 109.5 . . ?
H03F C03I H03G 109.5 . . ?
H03F C03I H03H 109.5 . . ?
H03G C03I H03H 109.5 . . ?
C03E C03J H03I 109.5 . . ?
C03E C03J H03J 109.5 . . ?
C03E C03J H03K 109.5 . . ?
H03I C03J H03J 109.5 . . ?
H03I C03J H03K 109.5 . . ?
H03J C03J H03K 109.5 . . ?
C01T C03K H03U 116.1 . . ?
C02B C03K C01T 128(3) . . ?
C02B C03K H03U 116.1 . . ?
C00Q C03L C03C 110(2) . . ?
C00Q C03L H3 109.6 . . ?
C00Q C03L HT 109.6 . . ?
C03C C03L H3 109.6 . . ?
C03C C03L HT 109.6 . . ?
H3 C03L HT 108.1 . . ?
C02I C03M H03L 109.5 . . ?
C02I C03M H03M 109.5 . . ?
C02I C03M H03N 109.5 . . ?
H03L C03M H03M 109.5 . . ?
H03L C03M H03N 109.5 . . ?
H03M C03M H03N 109.5 . . ?
N021 C03N C01O 111.4(18) . . ?
N021 C03N C023 129(2) . . ?
C023 C03N C01O 119(2) . . ?
C01G C03R H03O 109.5 . . ?
C01G C03R H03P 109.5 . . ?
C01G C03R H03Q 109.5 . . ?
H03O C03R H03P 109.5 . . ?
H03O C03R H03Q 109.5 . . ?
H03P C03R H03Q 109.5 . . ?
C037 C040 H04A 109.5 . . ?
C037 C040 H04B 109.5 . . ?
C037 C040 H04C 109.5 . . ?
H04A C040 H04B 109.5 . . ?
H04A C040 H04C 109.5 . . ?
H04B C040 H04C 109.5 . . ?
C00V C12 H12A 109.5 . . ?
C00V C12 H12B 109.5 . . ?
C00V C12 H12C 109.5 . . ?
H12A C12 H12B 109.5 . . ?
H12A C12 H12C 109.5 . . ?
H12B C12 H12C 109.5 . . ?

loop_
_geom_bond_atom_site_label_1
_geom_bond_atom_site_label_2
_geom_bond_distance
_geom_bond_site_symmetry_2
_geom_bond_publ_flag
Pd01 Cl07 2.299(6) . ?
Pd01 N00I 2.190(18) . ?
Pd01 N00O 2.038(19) . ?
Pd01 C01N 1.94(2) . ?
Pd02 Cl08 2.317(6) . ?
Pd02 N00D 2.148(18) . ?
Pd02 C01D 2.04(2) . ?
Pd02 N01Q 2.04(2) . ?
Pd03 Cl06 2.327(6) . ?
Pd03 N00F 2.170(17) . ?
Pd03 C00Q 2.03(2) . ?
Pd03 N02Z 2.07(2) . ?
Pd04 Cl05 2.318(6) . ?
Pd04 N00R 2.21(2) . ?
Pd04 C013 2.02(2) . ?
Pd04 N021 2.041(18) . ?
N00D C00M 1.41(3) . ?
N00D C017 1.30(3) . ?
N00F C00S 1.25(3) . ?
N00F C00T 1.50(3) . ?
C00G H00G 1.0000 . ?
C00G C01J 1.58(3) . ?
C00G C03B 1.67(4) . ?
C00G C03D 1.61(4) . ?
N00I C01M 1.46(3) . ?
N00I C029 1.28(3) . ?
C00K N00R 1.39(3) . ?
C00K C01V 1.32(4) . ?
C00K C036 1.38(4) . ?
C00L H00A 0.9800 . ?
C00L H00B 0.9800 . ?
C00L H00C 0.9800 . ?
C00L C02X 1.50(3) . ?
C00M C01H 1.30(3) . ?
C00M C034 1.46(3) . ?
C00N C00T 1.50(3) . ?
C00N C02U 1.32(3) . ?
C00N C033 1.47(3) . ?
N00O C01F 1.44(3) . ?
N00O C03E 1.38(3) . ?
C00P H00P 1.0000 . ?
C00P C016 1.49(3) . ?
C00P C01H 1.60(3) . ?
C00P C02H 1.46(3) . ?
C00Q H00Q 1.0000 . ?
C00Q C022 1.50(3) . ?
C00Q C03L 1.41(4) . ?
N00R C01O 1.31(3) . ?
C00S C01C 1.54(3) . ?
C00S C02A 1.55(3) . ?
C00T C01J 1.36(3) . ?
C00U H00U 0.9500 . ?
C00U C01A 1.39(4) . ?
C00U C02D 1.39(4) . ?
C00V H00V 1.0000 . ?
C00V C01V 1.56(3) . ?
C00V C02S 1.45(3) . ?
C00V C12 1.59(4) . ?
C00W C012 1.40(3) . ?
C00W N01Q 1.37(3) . ?
C00W C01U 1.48(3) . ?
C00Y H00D 0.9800 . ?
C00Y H00E 0.9800 . ?
C00Y H00F 0.9800 . ?
C00Y C017 1.47(3) . ?
C00Z C01F 1.41(4) . ?
C00Z C01R 1.39(3) . ?
C00Z C035 1.58(4) . ?
C010 H010 0.9500 . ?
C010 C01K 1.50(4) . ?
C010 C036 1.36(4) . ?
C011 H011 0.9500 . ?
C011 C01K 1.36(3) . ?
C011 C01V 1.46(3) . ?
C012 H012 0.9500 . ?
C012 C01T 1.28(3) . ?
C013 H013 1.0000 . ?
C013 C024 1.59(3) . ?
C013 C03A 1.54(4) . ?
C014 H014 0.9500 . ?
C014 C02F 1.47(3) . ?
C014 C02L 1.34(3) . ?
C015 H01O 0.9800 . ?
C015 H01Q 0.9800 . ?
C015 H01U 0.9800 . ?
C015 C02J 1.49(3) . ?
C016 H01A 0.9800 . ?
C016 H01B 0.9800 . ?
C016 H01C 0.9800 . ?
C017 C037 1.49(3) . ?
C018 C01M 1.44(3) . ?
C018 C02G 1.52(3) . ?
C018 C02Q 1.37(3) . ?
C019 H01V 0.9800 . ?
C019 H01W 0.9800 . ?
C019 H01X 0.9800 . ?
C019 C02J 1.58(4) . ?
C01A C01X 1.41(3) . ?
C01A C024 1.54(3) . ?
C01B H01I 0.9500 . ?
C01B C01J 1.43(3) . ?
C01B C01S 1.36(3) . ?
C01C H01J 0.9800 . ?
C01C H01K 0.9800 . ?
C01C H01L 0.9800 . ?
C01D H01D 1.0000 . ?
C01D C01L 1.41(3) . ?
C01D C027 1.58(3) . ?
C01E H01E 0.9500 . ?
C01E C01H 1.37(3) . ?
C01E C020 1.41(3) . ?
C01F C01Z 1.38(4) . ?
C01G H01G 1.0000 . ?
C01G C02L 1.41(3) . ?
C01G C03I 1.59(3) . ?
C01G C03R 1.70(4) . ?
C01I H01M 0.9500 . ?
C01I C01P 1.439(10) . ?
C01I C026 1.50(3) . ?
C01K H01 0.9500 . ?
C01L H01F 0.9900 . ?
C01L H01H 0.9900 . ?
C01L C039 1.55(3) . ?
C01M C02L 1.39(3) . ?
C01N H01N 1.0000 . ?
C01N C02I 1.44(3) . ?
C01N C035 1.58(3) . ?
C01O C02C 1.44(3) . ?
C01O C03N 1.56(3) . ?
C01P H01P 0.9500 . ?
C01P C01Y 1.44(3) . ?
N01Q C037 1.39(3) . ?
C01R H01R 0.9500 . ?
C01R C025 1.39(4) . ?
C01S H01S 0.9500 . ?
C01S C033 1.46(3) . ?
C01T H01T 0.9500 . ?
C01T C03K 1.49(4) . ?
C01U C027 1.57(3) . ?
C01U C02B 1.45(3) . ?
C01X N021 1.39(3) . ?
C01X C030 1.48(4) . ?
C01Y H01Y 0.9500 . ?
C01Y C02E 1.26(3) . ?
C01Z H01Z 0.9500 . ?
C01Z C02P 1.27(4) . ?
C020 H020 0.9500 . ?
C020 C02Y 1.50(3) . ?
N021 C03N 1.31(3) . ?
C022 H02V 0.9900 . ?
C022 H02W 0.9900 . ?
C022 C02K 1.48(3) . ?
C023 H4 0.9800 . ?
C023 H 0.9800 . ?
C023 HA 0.9800 . ?
C023 C03N 1.43(3) . ?
C024 H5 0.9900 . ?
C024 HB 0.9900 . ?
C025 H025 0.9500 . ?
C025 C02P 1.56(4) . ?
C026 C02K 1.44(3) . ?
C026 N02Z 1.34(3) . ?
C027 H02K 0.9900 . ?
C027 H02L 0.9900 . ?
C028 H02A 0.9800 . ?
C028 H02B 0.9800 . ?
C028 H02C 0.9800 . ?
C028 C029 1.54(3) . ?
C029 C03E 1.42(3) . ?
C02A N02Z 1.34(3) . ?
C02A C038 1.40(3) . ?
C02B H02M 0.9500 . ?
C02B C03K 1.29(4) . ?
C02C H6 0.9800 . ?
C02C HC 0.9800 . ?
C02C HD 0.9800 . ?
C02D H7 0.9500 . ?
C02D C02N 1.42(4) . ?
C02E H02Z 0.9500 . ?
C02E C02K 1.47(4) . ?
C02F H02F 0.9500 . ?
C02F C02Q 1.46(4) . ?
C02G H02G 1.0000 . ?
C02G C02T 1.52(3) . ?
C02G C03G 1.57(3) . ?
C02H H02N 0.9800 . ?
C02H H02O 0.9800 . ?
C02H H02R 0.9800 . ?
C02I H02D 0.9900 . ?
C02I H02E 0.9900 . ?
C02I C03M 1.45(3) . ?
C02J H8 1.0000 . ?
C02J C036 1.61(4) . ?
C02N H9 0.9500 . ?
C02N C030 1.32(4) . ?
C02P H02P 0.9500 . ?
C02Q H02Q 0.9500 . ?
C02R H02 0.9800 . ?
C02R HE 0.9800 . ?
C02R HF 0.9800 . ?
C02R C02U 1.56(3) . ?
C02S H10 0.9800 . ?
C02S HG 0.9800 . ?
C02S HH 0.9800 . ?
C02T H02H 0.9800 . ?
C02T H02I 0.9800 . ?
C02T H02J 0.9800 . ?
C02U H1 1.0000 . ?
C02U C03H 1.64(4) . ?
C02V H02S 0.9800 . ?
C02V H02T 0.9800 . ?
C02V H02U 0.9800 . ?
C02V C02X 1.51(3) . ?
C02X H02X 1.0000 . ?
C02X C034 1.54(3) . ?
C02Y H02Y 0.9500 . ?
C02Y C034 1.26(3) . ?
C030 H030 0.9500 . ?
C031 H11 0.9800 . ?
C031 HI 0.9800 . ?
C031 HJ 0.9800 . ?
C031 C03A 1.53(3) . ?
C033 H033 0.9500 . ?
C035 H03A 0.9900 . ?
C035 H03B 0.9900 . ?
C037 C040 1.55(3) . ?
C038 H03V 0.9800 . ?
C038 H03W 0.9800 . ?
C038 H03X 0.9800 . ?
C039 H03R 0.9800 . ?
C039 H03S 0.9800 . ?
C039 H03T 0.9800 . ?
C03A H12 0.9900 . ?
C03A HK 0.9900 . ?
C03B H03Y 0.9800 . ?
C03B HL 0.9800 . ?
C03B HM 0.9800 . ?
C03C H03Z 0.9800 . ?
C03C HN 0.9800 . ?
C03C HO 0.9800 . ?
C03C C03L 1.60(4) . ?
C03D H03 0.9800 . ?
C03D HP 0.9800 . ?
C03D HQ 0.9800 . ?
C03E C03J 1.50(3) . ?
C03G H03C 0.9800 . ?
C03G H03D 0.9800 . ?
C03G H03E 0.9800 . ?
C03H H2 0.9800 . ?
C03H HR 0.9800 . ?
C03H HS 0.9800 . ?
C03I H03F 0.9800 . ?
C03I H03G 0.9800 . ?
C03I H03H 0.9800 . ?
C03J H03I 0.9800 . ?
C03J H03J 0.9800 . ?
C03J H03K 0.9800 . ?
C03K H03U 0.9500 . ?
C03L H3 0.9900 . ?
C03L HT 0.9900 . ?
C03M H03L 0.9800 . ?
C03M H03M 0.9800 . ?
C03M H03N 0.9800 . ?
C03R H03O 0.9800 . ?
C03R H03P 0.9800 . ?
C03R H03Q 0.9800 . ?
C040 H04A 0.9800 . ?
C040 H04B 0.9800 . ?
C040 H04C 0.9800 . ?
C12 H12A 0.9800 . ?
C12 H12B 0.9800 . ?
C12 H12C 0.9800 . ?

loop_
_geom_torsion_atom_site_label_1
_geom_torsion_atom_site_label_2
_geom_torsion_atom_site_label_3
_geom_torsion_atom_site_label_4
_geom_torsion
_geom_torsion_site_symmetry_1
_geom_torsion_site_symmetry_2
_geom_torsion_site_symmetry_3
_geom_torsion_site_symmetry_4
_geom_torsion_publ_flag
Pd01 N00I C01M C018 98.2(19) . . . . ?
Pd01 N00I C01M C02L -77(3) . . . . ?
Pd01 N00I C029 C028 176.0(16) . . . . ?
Pd01 N00I C029 C03E -16(3) . . . . ?
Pd01 N00O C01F C00Z 50(3) . . . . ?
Pd01 N00O C01F C01Z -132(2) . . . . ?
Pd01 N00O C03E C029 -1(3) . . . . ?
Pd01 N00O C03E C03J -168.1(18) . . . . ?
Pd01 C01N C02I C03M 180.0(18) . . . . ?
Pd01 C01N C035 C00Z 66(2) . . . . ?
Pd02 N00D C00M C01H -75(3) . . . . ?
Pd02 N00D C00M C034 98(2) . . . . ?
Pd02 N00D C017 C00Y 176.8(19) . . . . ?
Pd02 N00D C017 C037 -13(2) . . . . ?
Pd02 C01D C01L C039 179.4(18) . . . . ?
Pd02 C01D C027 C01U 71.2(19) . . . . ?
Pd02 N01Q C037 C017 10(3) . . . . ?
Pd02 N01Q C037 C040 -170(2) . . . . ?
Pd03 N00F C00S C01C 174.2(17) . . . . ?
Pd03 N00F C00S C02A -15(3) . . . . ?
Pd03 N00F C00T C00N 97(2) . . . . ?
Pd03 N00F C00T C01J -80(2) . . . . ?
Pd03 C00Q C022 C02K 75(2) . . . . ?
Pd03 C00Q C03L C03C 174.3(16) . . . . ?
Pd04 N00R C01O C02C 173(2) . . . . ?
Pd04 N00R C01O C03N -17(3) . . . . ?
Pd04 C013 C024 C01A 68(2) . . . . ?
Pd04 C013 C03A C031 -169.0(19) . . . . ?
Pd04 N021 C03N C01O 0(3) . . . . ?
Pd04 N021 C03N C023 -168(2) . . . . ?
N00D C00M C01H C00P -9(3) . . . . ?
N00D C00M C01H C01E 180(2) . . . . ?
N00D C00M C034 C02X -1(3) . . . . ?
N00D C00M C034 C02Y -171(2) . . . . ?
N00D C017 C037 N01Q 2(3) . . . . ?
N00D C017 C037 C040 -177(2) . . . . ?
N00F C00S C02A N02Z 7(3) . . . . ?
N00F C00S C02A C038 -178(2) . . . . ?
N00F C00T C01J C00G -2(3) . . . . ?
N00F C00T C01J C01B -179.6(19) . . . . ?
N00I C01M C02L C014 179(2) . . . . ?
N00I C01M C02L C01G -6(3) . . . . ?
N00I C029 C03E N00O 12(3) . . . . ?
N00I C029 C03E C03J 179(2) . . . . ?
C00K N00R C01O C02C 8(4) . . . . ?
C00K N00R C01O C03N 178(2) . . . . ?
C00L C02X C034 C00M 121(2) . . . . ?
C00L C02X C034 C02Y -68(3) . . . . ?
C00M N00D C017 C00Y 10(3) . . . . ?
C00M N00D C017 C037 180.0(19) . . . . ?
C00N C00T C01J C00G -179(2) . . . . ?
C00N C00T C01J C01B 4(3) . . . . ?
N00O C01F C01Z C02P 179(3) . . . . ?
C00Q C022 C02K C026 -63(3) . . . . ?
C00Q C022 C02K C02E 115(3) . . . . ?
N00R C00K C01V C00V 2(4) . . . . ?
N00R C00K C01V C011 178(2) . . . . ?
N00R C00K C036 C010 -174(2) . . . . ?
N00R C00K C036 C02J 3(4) . . . . ?
N00R C01O C03N N021 13(3) . . . . ?
N00R C01O C03N C023 -178(2) . . . . ?
C00S N00F C00T C00N -95(2) . . . . ?
C00S N00F C00T C01J 88(3) . . . . ?
C00S C02A N02Z Pd03 5(3) . . . . ?
C00S C02A N02Z C026 -174(2) . . . . ?
C00T N00F C00S C01C 5(3) . . . . ?
C00T N00F C00S C02A 176.0(18) . . . . ?
C00T C00N C02U C02R 116(3) . . . . ?
C00T C00N C02U C03H -113(2) . . . . ?
C00T C00N C033 C01S 0(3) . . . . ?
C00U C01A C01X N021 174(2) . . . . ?
C00U C01A C01X C030 -11(4) . . . . ?
C00U C01A C024 C013 126(2) . . . . ?
C00U C02D C02N C030 10(4) . . . . ?
C00W C012 C01T C03K 6(4) . . . . ?
C00W N01Q C037 C017 -171(2) . . . . ?
C00W N01Q C037 C040 9(4) . . . . ?
C00W C01U C027 C01D -59(3) . . . . ?
C00W C01U C02B C03K -15(4) . . . . ?
C00Y C017 C037 N01Q 174(2) . . . . ?
C00Y C017 C037 C040 -6(3) . . . . ?
C00Z C01F C01Z C02P -4(5) . . . . ?
C00Z C01R C025 C02P -9(4) . . . . ?
C012 C00W N01Q Pd02 -137(2) . . . . ?
C012 C00W N01Q C037 45(4) . . . . ?
C012 C00W C01U C027 175(2) . . . . ?
C012 C00W C01U C02B 5(3) . . . . ?
C012 C01T C03K C02B -18(4) . . . . ?
C014 C02F C02Q C018 11(3) . . . . ?
C015 C02J C036 C00K -115(3) . . . . ?
C015 C02J C036 C010 62(3) . . . . ?
C016 C00P C01H C00M 131(2) . . . . ?
C016 C00P C01H C01E -57(3) . . . . ?
C017 N00D C00M C01H 90(3) . . . . ?
C017 N00D C00M C034 -97(2) . . . . ?
C018 C01M C02L C014 4(3) . . . . ?
C018 C01M C02L C01G 180(2) . . . . ?
C019 C02J C036 C00K 120(3) . . . . ?
C019 C02J C036 C010 -63(3) . . . . ?
C01A C00U C02D C02N -11(4) . . . . ?
C01A C01X N021 Pd04 38(3) . . . . ?
C01A C01X N021 C03N -149(2) . . . . ?
C01A C01X C030 C02N 10(4) . . . . ?
C01B C01S C033 C00N -3(4) . . . . ?
C01C C00S C02A N02Z 178.6(19) . . . . ?
C01C C00S C02A C038 -6(3) . . . . ?
C01E C020 C02Y C034 7(3) . . . . ?
C01F N00O C03E C029 -167(2) . . . . ?
C01F N00O C03E C03J 26(3) . . . . ?
C01F C00Z C01R C025 11(4) . . . . ?
C01F C00Z C035 C01N -46(3) . . . . ?
C01F C01Z C02P C025 5(4) . . . . ?
C01H C00M C034 C02X 174(2) . . . . ?
C01H C00M C034 C02Y 3(4) . . . . ?
C01H C01E C020 C02Y 1(3) . . . . ?
C01I C01P C01Y C02E 1(4) . . . . ?
C01I C026 C02K C022 170(2) . . . . ?
C01I C026 C02K C02E -7(3) . . . . ?
C01I C026 N02Z Pd03 -133(2) . . . . ?
C01I C026 N02Z C02A 46(4) . . . . ?
C01J C01B C01S C033 7(4) . . . . ?
C01K C010 C036 C00K -12(4) . . . . ?
C01K C010 C036 C02J 171(2) . . . . ?
C01K C011 C01V C00K 5(4) . . . . ?
C01K C011 C01V C00V -179(2) . . . . ?
C01L C01D C027 C01U -56(3) . . . . ?
C01M N00I C029 C028 11(3) . . . . ?
C01M N00I C029 C03E 179(2) . . . . ?
C01M C018 C02G C02T -116(2) . . . . ?
C01M C018 C02G C03G 114(2) . . . . ?
C01M C018 C02Q C02F -8(3) . . . . ?
C01P C01I C026 C02K 4(4) . . . . ?
C01P C01I C026 N02Z 177(3) . . . . ?
C01P C01Y C02E C02K -5(5) . . . . ?
N01Q C00W C012 C01T 173(3) . . . . ?
N01Q C00W C01U C027 0(4) . . . . ?
N01Q C00W C01U C02B -170(2) . . . . ?
C01R C00Z C01F N00O 174(2) . . . . ?
C01R C00Z C01F C01Z -4(4) . . . . ?
C01R C00Z C035 C01N 125(2) . . . . ?
C01R C025 C02P C01Z 2(4) . . . . ?
C01S C01B C01J C00G 176(2) . . . . ?
C01S C01B C01J C00T -7(3) . . . . ?
C01U C00W C012 C01T -1(4) . . . . ?
C01U C00W N01Q Pd02 38(3) . . . . ?
C01U C00W N01Q C037 -141(2) . . . . ?
C01U C02B C03K C01T 23(5) . . . . ?
C01V C00K N00R Pd04 -81(3) . . . . ?
C01V C00K N00R C01O 83(3) . . . . ?
C01V C00K C036 C010 5(4) . . . . ?
C01V C00K C036 C02J -178(2) . . . . ?
C01V C011 C01K C010 -11(3) . . . . ?
C01X C01A C024 C013 -61(3) . . . . ?
C01X N021 C03N C01O -174(2) . . . . ?
C01X N021 C03N C023 19(4) . . . . ?
C01Y C02E C02K C022 -169(3) . . . . ?
C01Y C02E C02K C026 9(4) . . . . ?
C020 C01E C01H C00M -8(4) . . . . ?
C020 C01E C01H C00P -179(2) . . . . ?
C020 C02Y C034 C00M -9(4) . . . . ?
C020 C02Y C034 C02X -180(2) . . . . ?
N021 C01X C030 C02N -176(2) . . . . ?
C022 C00Q C03L C03C -60(3) . . . . ?
C024 C013 C03A C031 -46(3) . . . . ?
C024 C01A C01X N021 2(4) . . . . ?
C024 C01A C01X C030 176(2) . . . . ?
C026 C01I C01P C01Y -1(4) . . . . ?
C027 C01D C01L C039 -58(3) . . . . ?
C027 C01U C02B C03K 175(3) . . . . ?
C028 C029 C03E N00O -179(2) . . . . ?
C028 C029 C03E C03J -12(3) . . . . ?
C029 N00I C01M C018 -99(2) . . . . ?
C029 N00I C01M C02L 86(3) . . . . ?
C02B C01U C027 C01D 111(2) . . . . ?
C02C C01O C03N N021 -176(2) . . . . ?
C02C C01O C03N C023 -7(3) . . . . ?
C02D C00U C01A C01X 12(4) . . . . ?
C02D C00U C01A C024 -175(2) . . . . ?
C02D C02N C030 C01X -9(4) . . . . ?
C02F C014 C02L C01G -177(2) . . . . ?
C02F C014 C02L C01M -2(3) . . . . ?
C02G C018 C01M N00I 3(3) . . . . ?
C02G C018 C01M C02L 177(2) . . . . ?
C02G C018 C02Q C02F 175(2) . . . . ?
C02H C00P C01H C00M -100(3) . . . . ?
C02H C00P C01H C01E 72(3) . . . . ?
C02I C01N C035 C00Z -69(3) . . . . ?
C02K C026 N02Z Pd03 39(3) . . . . ?
C02K C026 N02Z C02A -142(2) . . . . ?
C02L C014 C02F C02Q -6(4) . . . . ?
C02Q C018 C01M N00I -173.7(19) . . . . ?
C02Q C018 C01M C02L 1(3) . . . . ?
C02Q C018 C02G C02T 61(3) . . . . ?
C02Q C018 C02G C03G -70(3) . . . . ?
C02S C00V C01V C00K -111(3) . . . . ?
C02S C00V C01V C011 73(3) . . . . ?
C02U C00N C00T N00F 5(3) . . . . ?
C02U C00N C00T C01J -179(2) . . . . ?
C02U C00N C033 C01S 178(2) . . . . ?
C02V C02X C034 C00M -119(2) . . . . ?
C02V C02X C034 C02Y 53(3) . . . . ?
N02Z C026 C02K C022 -3(4) . . . . ?
N02Z C026 C02K C02E 179(2) . . . . ?
C030 C01X N021 Pd04 -137(2) . . . . ?
C030 C01X N021 C03N 36(3) . . . . ?
C033 C00N C00T N00F -177.1(18) . . . . ?
C033 C00N C00T C01J -1(3) . . . . ?
C033 C00N C02U C02R -63(3) . . . . ?
C033 C00N C02U C03H 69(3) . . . . ?
C034 C00M C01H C00P 177.4(19) . . . . ?
C034 C00M C01H C01E 6(3) . . . . ?
C035 C00Z C01F N00O -15(4) . . . . ?
C035 C00Z C01F C01Z 167(2) . . . . ?
C035 C00Z C01R C025 -161(2) . . . . ?
C035 C01N C02I C03M -51(3) . . . . ?
C036 C00K N00R Pd04 99(2) . . . . ?
C036 C00K N00R C01O -98(3) . . . . ?
C036 C00K C01V C00V -177(2) . . . . ?
C036 C00K C01V C011 -1(4) . . . . ?
C036 C010 C01K C011 14(3) . . . . ?
C038 C02A N02Z Pd03 -168(2) . . . . ?
C038 C02A N02Z C026 13(4) . . . . ?
C03A C013 C024 C01A -56(3) . . . . ?
C03B C00G C01J C00T -109(2) . . . . ?
C03B C00G C01J C01B 69(3) . . . . ?
C03D C00G C01J C00T 131(2) . . . . ?
C03D C00G C01J C01B -52(3) . . . . ?
C03E N00O C01F C00Z -146(2) . . . . ?
C03E N00O C01F C01Z 32(4) . . . . ?
C03I C01G C02L C014 72(3) . . . . ?
C03I C01G C02L C01M -103(2) . . . . ?
C03L C00Q C022 C02K -54(3) . . . . ?
C03R C01G C02L C014 -57(3) . . . . ?
C03R C01G C02L C01M 127(2) . . . . ?
C12 C00V C01V C00K 119(3) . . . . ?
C12 C00V C01V C011 -57(3) . . . . ?

loop_
_smtbx_masks_void_nr
_smtbx_masks_void_average_x
_smtbx_masks_void_average_y
_smtbx_masks_void_average_z
_smtbx_masks_void_volume
_smtbx_masks_void_count_electrons
_smtbx_masks_void_content
1 0.552 0.009 0.752 554.8 183.8 ?
2 -0.552 0.509 0.248 554.8 184.1 ?
3 0.184 0.206 0.837 11.2 1.4 ?
4 0.307 0.398 0.666 9.7 1.0 ?
5 0.693 0.898 0.334 9.7 1.0 ?
6 0.816 0.706 0.163 11.2 1.4 ?
